data_4072448
loop_
_publ_author_name
'Klamo, Sara B.'
'Wendt, Ola F.'
'Henling, Larry M.'
'Day, Michael W.'
'Bercaw, John E.'

_publ_section_title
;
 Dialkyl and Methyl-Alkyl Zirconocenes:&#x00A0; Synthesis and
 Characterization of Zirconocene-Alkyls That Model the Polymeryl Chain in
 Alkene Polymerizations
;
_journal_issue 12
_journal_name_full Organometallics
_journal_page_first 3018
_journal_paper_doi 10.1021/om0601302
_journal_volume 26
_journal_year 2007
_chemical_formula_sum 'C25 H42 Zr'
_chemical_formula_weight 433.81
_chemical_name_systematic
; 
 ? 
;
_space_group_IT_number 14
_symmetry_cell_setting monoclinic
_symmetry_space_group_name_Hall '-P 2ybc'
_symmetry_space_group_name_H-M 'P 1 21/c 1'
_atom_sites_solution_hydrogens difmap
_atom_sites_solution_primary direct
_atom_sites_solution_secondary difmap
_audit_creation_method SHELXL-97
_cell_angle_alpha 90.00
_cell_angle_beta 116.6710(10)
_cell_angle_gamma 90.00
_cell_formula_units_Z 4
_cell_length_a 9.7467(4)
_cell_length_b 25.9839(12)
_cell_length_c 10.2031(5)
_cell_measurement_reflns_used 27315
_cell_measurement_temperature 98(2)
_cell_measurement_theta_max 28.81
_cell_measurement_theta_min 2.33
_cell_volume 2309.07(18)
_computing_cell_refinement 'Bruker SAINT v6.022'
_computing_data_collection 'Bruker SMART v.5054'
_computing_data_reduction 'Bruker SAINT v6.022'
_computing_molecular_graphics 'Bruker SHELXTL'
_computing_publication_material 'Bruker SHELXTL'
_computing_structure_refinement 'SHELXL-97 (Sheldrick, 1997)'
_computing_structure_solution 'SHELXS-97 (Sheldrick, 1990)'
_diffrn_ambient_temperature 98(2)
_diffrn_measured_fraction_theta_full 0.942
_diffrn_measured_fraction_theta_max 0.942
_diffrn_measurement_device_type 'Bruker SMART 1000'
_diffrn_measurement_method '\w scans at 7 \f settings'
_diffrn_radiation_monochromator graphite
_diffrn_radiation_source 'normal-focus sealed tube'
_diffrn_radiation_type MoK\a
_diffrn_radiation_wavelength 0.71073
_diffrn_reflns_av_R_equivalents 0.0466
_diffrn_reflns_av_sigmaI/netI 0.0233
_diffrn_reflns_limit_h_max 12
_diffrn_reflns_limit_h_min -12
_diffrn_reflns_limit_k_max 33
_diffrn_reflns_limit_k_min -33
_diffrn_reflns_limit_l_max 13
_diffrn_reflns_limit_l_min -13
_diffrn_reflns_number 46222
_diffrn_reflns_theta_full 28.37
_diffrn_reflns_theta_max 28.37
_diffrn_reflns_theta_min 1.57
_exptl_absorpt_coefficient_mu 0.482
_exptl_absorpt_correction_T_max 0.9140
_exptl_absorpt_correction_T_min 0.8849
_exptl_absorpt_correction_type none
_exptl_crystal_colour 'Pale yellow'
_exptl_crystal_density_diffrn 1.248
_exptl_crystal_density_method 'not measured'
_exptl_crystal_description Chunks
_exptl_crystal_F_000 928
_exptl_crystal_size_max 0.26
_exptl_crystal_size_mid 0.20
_exptl_crystal_size_min 0.19
_refine_diff_density_max 0.473
_refine_diff_density_min -0.323
_refine_diff_density_rms 0.055
_refine_ls_extinction_method none
_refine_ls_goodness_of_fit_ref 2.059
_refine_ls_hydrogen_treatment Unrestrained
_refine_ls_matrix_type 'Full matrix'
_refine_ls_number_parameters 403
_refine_ls_number_reflns 5440
_refine_ls_number_restraints 0
_refine_ls_restrained_S_all 2.059
_refine_ls_R_factor_all 0.0305
_refine_ls_R_factor_gt 0.0247
_refine_ls_shift/su_max 0.001
_refine_ls_shift/su_mean 0.000
_refine_ls_structure_factor_coef Fsqd
_refine_ls_weighting_details w=1/s^2^(Fo^2^)
_refine_ls_weighting_scheme sigma
_refine_ls_wR_factor_gt 0.0475
_refine_ls_wR_factor_ref 0.0480
_reflns_number_gt 4770
_reflns_number_total 5440
_reflns_threshold_expression >2sigma(I)
_cod_data_source_file om0601302si20060210_073302.cif
_cod_data_source_block sbk03
_cod_depositor_comments
;
The following automatic conversions were performed:

'_symmetry_cell_setting' value 'Monoclinic' changed to 'monoclinic'
according to /home/saulius/struct/CIF-dictionaries/cif_core.dic
dictionary named 'cif_core.dic' version 2.4.1 from
2010-06-29.

'_refine_ls_weighting_scheme' value 'Sigma' changed to
'sigma' according to
/home/saulius/struct/CIF-dictionaries/cif_core.dic dictionary named
'cif_core.dic' version 2.4.1 from 2010-06-29.

Automatic conversion script
Id: cif_fix_values 1715 2011-07-08 13:25:40Z adriana 

The following automatic conversions were performed:

'_atom_sites_solution_primary' value 'Direct methods' was changed to
'direct'.

'_atom_sites_solution_secondary' value 'Difference Fourier map' was
changed to 'difmap'.

'_atom_sites_solution_hydrogens' value 'Difference Fourier map' was
changed to 'difmap'.

Automatic conversion script
Id: cif_fix_values 6452 2018-10-05 10:23:21Z andrius 
;
_cod_original_sg_symbol_H-M P2(1)/c
_cod_database_code 4072448

loop_
_symmetry_equiv_pos_as_xyz
'x, y, z'
'-x, y+1/2, -z+1/2'
'-x, -y, -z'
'x, -y-1/2, z-1/2'

loop_
_atom_site_label
_atom_site_type_symbol
_atom_site_fract_x
_atom_site_fract_y
_atom_site_fract_z
_atom_site_U_iso_or_equiv
_atom_site_adp_type
_atom_site_occupancy
_atom_site_symmetry_multiplicity
_atom_site_calc_flag
Zr Zr 0.329967(14) 0.142554(5) 0.623210(14) 0.00987(5) Uani 1 1 d
C1 C 0.44698(17) 0.23048(5) 0.66724(16) 0.0171(3) Uani 1 1 d
C2 C 0.29435(17) 0.23901(5) 0.64160(16) 0.0171(3) Uani 1 1 d
C3 C 0.27477(17) 0.21732(5) 0.75742(16) 0.0166(3) Uani 1 1 d
C4 C 0.41652(17) 0.19575(5) 0.85716(16) 0.0155(3) Uani 1 1 d
C5 C 0.52277(17) 0.20450(5) 0.80258(16) 0.0154(3) Uani 1 1 d
C6 C 0.58024(15) 0.11992(5) 0.61369(15) 0.0136(3) Uani 1 1 d
C7 C 0.46145(15) 0.11246(5) 0.47015(15) 0.0131(3) Uani 1 1 d
C8 C 0.37235(15) 0.06972(5) 0.47432(15) 0.0127(3) Uani 1 1 d
C9 C 0.43508(15) 0.05147(5) 0.62019(15) 0.0133(3) Uani 1 1 d
C10 C 0.56238(15) 0.08314(5) 0.70788(15) 0.0134(3) Uani 1 1 d
C11 C 0.71599(18) 0.15453(7) 0.65117(19) 0.0204(3) Uani 1 1 d
C12 C 0.44555(18) 0.14159(7) 0.33705(17) 0.0182(3) Uani 1 1 d
C13 C 0.24751(18) 0.04284(6) 0.34667(18) 0.0191(3) Uani 1 1 d
C14 C 0.3893(2) 0.00168(6) 0.6637(2) 0.0195(3) Uani 1 1 d
C15 C 0.67007(19) 0.07475(7) 0.86733(17) 0.0179(3) Uani 1 1 d
C16 C 0.19417(16) 0.09805(6) 0.71665(16) 0.0135(3) Uani 1 1 d
C17 C 0.18607(15) 0.08400(5) 0.85965(15) 0.0150(3) Uani 1 1 d
C18 C 0.33933(18) 0.06252(6) 0.97441(18) 0.0196(3) Uani 1 1 d
C19 C 0.14287(18) 0.13043(6) 0.92590(17) 0.0174(3) Uani 1 1 d
C20 C 0.0631(2) 0.04244(6) 0.8273(2) 0.0229(4) Uani 1 1 d
C21 C 0.13183(16) 0.16195(6) 0.38956(15) 0.0134(3) Uani 1 1 d
C22 C -0.04377(16) 0.16839(6) 0.33403(15) 0.0150(3) Uani 1 1 d
C23 C -0.11788(18) 0.11610(6) 0.32960(19) 0.0208(3) Uani 1 1 d
C24 C -0.08430(18) 0.20567(6) 0.42724(18) 0.0193(3) Uani 1 1 d
C25 C -0.11471(19) 0.18972(7) 0.17714(17) 0.0221(4) Uani 1 1 d
H1 H 0.4906(16) 0.2399(6) 0.6070(15) 0.014(4) Uiso 1 1 d
H2 H 0.2199(17) 0.2562(6) 0.5622(17) 0.023(4) Uiso 1 1 d
H3 H 0.1841(16) 0.2181(5) 0.7656(15) 0.013(4) Uiso 1 1 d
H4 H 0.4356(16) 0.1804(5) 0.9417(16) 0.013(4) Uiso 1 1 d
H5 H 0.6244(17) 0.1968(5) 0.8440(15) 0.014(4) Uiso 1 1 d
H11A H 0.784(2) 0.1392(6) 0.6177(17) 0.028(5) Uiso 1 1 d
H11B H 0.6922(19) 0.1870(7) 0.6099(19) 0.033(5) Uiso 1 1 d
H11C H 0.7711(19) 0.1596(6) 0.7528(19) 0.028(5) Uiso 1 1 d
H12A H 0.5047(19) 0.1257(6) 0.2958(18) 0.030(5) Uiso 1 1 d
H12B H 0.341(2) 0.1431(6) 0.2625(19) 0.031(5) Uiso 1 1 d
H12C H 0.4758(19) 0.1748(7) 0.3566(18) 0.034(5) Uiso 1 1 d
H13A H 0.2796(19) 0.0106(7) 0.3335(18) 0.036(5) Uiso 1 1 d
H13B H 0.1590(18) 0.0374(6) 0.3618(17) 0.026(5) Uiso 1 1 d
H13C H 0.2185(17) 0.0604(6) 0.2552(18) 0.026(4) Uiso 1 1 d
H14A H 0.4255(18) -0.0272(7) 0.6245(18) 0.031(5) Uiso 1 1 d
H14B H 0.4282(17) -0.0018(6) 0.7637(19) 0.027(5) Uiso 1 1 d
H14C H 0.283(2) -0.0029(6) 0.6269(17) 0.032(5) Uiso 1 1 d
H15A H 0.753(2) 0.0529(7) 0.8814(19) 0.044(5) Uiso 1 1 d
H15B H 0.710(2) 0.1021(8) 0.912(2) 0.047(6) Uiso 1 1 d
H15C H 0.627(2) 0.0588(7) 0.919(2) 0.045(6) Uiso 1 1 d
H16A H 0.1736(16) 0.0682(6) 0.6582(16) 0.016(4) Uiso 1 1 d
H16B H 0.1139(18) 0.1205(6) 0.6624(17) 0.025(4) Uiso 1 1 d
H18A H 0.3654(16) 0.0319(6) 0.9385(16) 0.017(4) Uiso 1 1 d
H18B H 0.4219(16) 0.0871(6) 1.0005(15) 0.014(4) Uiso 1 1 d
H18C H 0.3299(16) 0.0541(6) 1.0634(18) 0.024(4) Uiso 1 1 d
H19A H 0.1278(16) 0.1205(6) 1.0103(17) 0.019(4) Uiso 1 1 d
H19B H 0.0494(18) 0.1475(6) 0.8557(17) 0.022(4) Uiso 1 1 d
H19C H 0.2240(18) 0.1565(6) 0.9671(17) 0.018(4) Uiso 1 1 d
H20A H -0.0332(17) 0.0545(6) 0.7608(17) 0.019(4) Uiso 1 1 d
H20B H 0.0841(16) 0.0113(6) 0.7852(16) 0.017(4) Uiso 1 1 d
H20C H 0.0560(17) 0.0325(6) 0.9140(18) 0.022(4) Uiso 1 1 d
H21A H 0.1395(16) 0.1348(6) 0.3257(17) 0.018(4) Uiso 1 1 d
H21B H 0.1707(16) 0.1934(6) 0.3672(15) 0.018(4) Uiso 1 1 d
H23A H -0.2274(18) 0.1201(6) 0.2933(16) 0.020(4) Uiso 1 1 d
H23B H -0.0810(17) 0.1001(6) 0.4270(18) 0.023(4) Uiso 1 1 d
H23C H -0.1009(17) 0.0931(6) 0.2683(16) 0.017(4) Uiso 1 1 d
H24A H -0.0467(17) 0.1946(6) 0.5250(18) 0.018(4) Uiso 1 1 d
H24B H -0.1947(18) 0.2080(6) 0.3898(17) 0.023(4) Uiso 1 1 d
H24C H -0.0450(16) 0.2391(6) 0.4246(15) 0.016(4) Uiso 1 1 d
H25A H -0.2263(18) 0.1915(5) 0.1385(16) 0.017(4) Uiso 1 1 d
H25B H -0.0762(17) 0.2245(6) 0.1753(16) 0.024(4) Uiso 1 1 d
H25C H -0.0909(16) 0.1683(6) 0.1119(16) 0.015(4) Uiso 1 1 d

loop_
_atom_site_aniso_label
_atom_site_aniso_U_11
_atom_site_aniso_U_22
_atom_site_aniso_U_33
_atom_site_aniso_U_23
_atom_site_aniso_U_13
_atom_site_aniso_U_12
Zr 0.01084(7) 0.00813(7) 0.00944(7) -0.00024(6) 0.00349(5) -0.00002(6)
C1 0.0230(8) 0.0107(7) 0.0171(8) -0.0023(6) 0.0086(7) -0.0060(6)
C2 0.0226(8) 0.0060(7) 0.0169(8) -0.0004(6) 0.0037(6) 0.0011(6)
C3 0.0182(8) 0.0102(7) 0.0205(8) -0.0062(6) 0.0078(7) -0.0005(6)
C4 0.0226(8) 0.0107(7) 0.0105(7) -0.0032(6) 0.0049(6) -0.0018(6)
C5 0.0151(8) 0.0114(7) 0.0155(7) -0.0049(6) 0.0031(6) -0.0030(6)
C6 0.0119(7) 0.0120(7) 0.0170(7) -0.0012(6) 0.0066(6) 0.0008(6)
C7 0.0130(7) 0.0132(7) 0.0147(7) 0.0003(6) 0.0076(6) 0.0032(6)
C8 0.0126(7) 0.0113(7) 0.0149(7) -0.0034(6) 0.0069(6) 0.0019(6)
C9 0.0147(7) 0.0087(7) 0.0184(7) 0.0002(6) 0.0091(6) 0.0036(5)
C10 0.0121(7) 0.0128(7) 0.0149(7) 0.0006(6) 0.0057(6) 0.0044(6)
C11 0.0140(8) 0.0220(9) 0.0248(9) -0.0016(7) 0.0083(7) -0.0028(6)
C12 0.0195(8) 0.0201(8) 0.0174(8) 0.0024(7) 0.0104(7) 0.0031(7)
C13 0.0177(8) 0.0168(8) 0.0212(9) -0.0068(7) 0.0073(7) -0.0002(6)
C14 0.0249(9) 0.0117(8) 0.0264(9) 0.0014(7) 0.0153(7) 0.0028(7)
C15 0.0161(8) 0.0190(8) 0.0141(8) 0.0018(7) 0.0029(6) 0.0042(7)
C16 0.0153(7) 0.0098(7) 0.0133(7) -0.0003(6) 0.0046(6) 0.0016(6)
C17 0.0160(7) 0.0140(7) 0.0163(8) 0.0015(6) 0.0085(6) 0.0007(6)
C18 0.0223(8) 0.0200(9) 0.0175(8) 0.0055(7) 0.0098(7) 0.0052(7)
C19 0.0185(8) 0.0206(9) 0.0143(8) 0.0006(6) 0.0085(7) 0.0020(6)
C20 0.0259(9) 0.0208(9) 0.0262(9) 0.0004(7) 0.0155(8) -0.0046(7)
C21 0.0148(7) 0.0126(7) 0.0131(7) -0.0008(6) 0.0064(6) -0.0010(6)
C22 0.0135(7) 0.0160(8) 0.0133(7) 0.0014(6) 0.0039(6) 0.0018(6)
C23 0.0146(8) 0.0221(9) 0.0217(9) -0.0009(7) 0.0045(7) -0.0017(7)
C24 0.0156(8) 0.0214(9) 0.0193(9) 0.0006(7) 0.0064(7) 0.0037(7)
C25 0.0152(8) 0.0305(10) 0.0155(8) 0.0041(7) 0.0022(6) 0.0028(7)

loop_
_atom_type_symbol
_atom_type_description
_atom_type_scat_dispersion_real
_atom_type_scat_dispersion_imag
_atom_type_scat_source
C C 0.0033 0.0016 'International Tables Vol C Tables 4.2.6.8 and 6.1.1.4'
H H 0.0000 0.0000 'International Tables Vol C Tables 4.2.6.8 and 6.1.1.4'
Zr Zr -2.9673 0.5597 'International Tables Vol C Tables 4.2.6.8 and 6.1.1.4'

loop_
_geom_angle_atom_site_label_1
_geom_angle_atom_site_label_2
_geom_angle_atom_site_label_3
_geom_angle
_geom_angle_publ_flag
Cent1 Zr Cent2 129.1(1) yes
Pln1 Zr Pln2 126.7(1) yes
C16 Zr C21 99.61(5) yes
C16 Zr C1 134.09(5) ?
C21 Zr C1 95.00(5) ?
C16 Zr C5 113.92(5) ?
C21 Zr C5 127.08(5) ?
C1 Zr C5 32.60(5) ?
C16 Zr C10 98.42(5) ?
C21 Zr C10 132.32(5) ?
C1 Zr C10 103.17(5) ?
C5 Zr C10 83.19(5) ?
C16 Zr C6 130.33(5) ?
C21 Zr C6 112.00(5) ?
C1 Zr C6 81.43(5) ?
C5 Zr C6 76.21(5) ?
C10 Zr C6 32.32(4) ?
C16 Zr C7 130.63(5) ?
C21 Zr C7 81.63(5) ?
C1 Zr C7 94.37(5) ?
C5 Zr C7 102.96(5) ?
C10 Zr C7 53.64(4) ?
C6 Zr C7 32.20(4) ?
C16 Zr C2 110.27(5) ?
C21 Zr C2 77.70(5) ?
C1 Zr C2 32.35(5) ?
C5 Zr C2 53.26(5) ?
C10 Zr C2 134.42(5) ?
C6 Zr C2 113.17(5) ?
C7 Zr C2 118.01(5) ?
C16 Zr C4 83.86(5) ?
C21 Zr C4 127.46(5) ?
C1 Zr C4 53.48(5) ?
C5 Zr C4 31.93(5) ?
C10 Zr C4 98.08(5) ?
C6 Zr C4 103.89(5) ?
C7 Zr C4 133.92(5) ?
C2 Zr C4 52.94(5) ?
C16 Zr C8 98.74(5) ?
C21 Zr C8 80.54(5) ?
C1 Zr C8 126.61(5) ?
C5 Zr C8 129.18(5) ?
C10 Zr C8 53.22(4) ?
C6 Zr C8 53.05(4) ?
C7 Zr C8 32.24(4) ?
C2 Zr C8 146.08(5) ?
C4 Zr C8 151.30(4) ?
C16 Zr C3 81.95(5) ?
C21 Zr C3 96.04(5) ?
C1 Zr C3 53.24(5) ?
C5 Zr C3 52.97(5) ?
C10 Zr C3 130.08(4) ?
C6 Zr C3 128.81(5) ?
C7 Zr C3 147.37(5) ?
C2 Zr C3 31.69(5) ?
C4 Zr C3 32.03(4) ?
C8 Zr C3 176.57(4) ?
C16 Zr C9 81.21(5) ?
C21 Zr C9 109.48(5) ?
C1 Zr C9 133.39(5) ?
C5 Zr C9 114.96(5) ?
C10 Zr C9 32.13(4) ?
C6 Zr C9 52.99(4) ?
C7 Zr C9 53.16(4) ?
C2 Zr C9 165.73(5) ?
C4 Zr C9 122.74(5) ?
C8 Zr C9 31.80(4) ?
C3 Zr C9 151.38(5) ?
C2 C1 C5 107.61(14) ?
C2 C1 Zr 75.64(8) ?
C5 C1 Zr 74.65(8) ?
C2 C1 H1 126.8(9) ?
C5 C1 H1 125.6(9) ?
Zr C1 H1 115.5(9) ?
C3 C2 C1 108.26(14) ?
C3 C2 Zr 74.96(8) ?
C1 C2 Zr 72.01(8) ?
C3 C2 H2 125.8(10) ?
C1 C2 H2 126.0(10) ?
Zr C2 H2 119.3(10) ?
C2 C3 C4 107.97(14) ?
C2 C3 Zr 73.35(8) ?
C4 C3 Zr 73.32(8) ?
C2 C3 H3 124.5(9) ?
C4 C3 H3 127.5(9) ?
Zr C3 H3 120.1(9) ?
C5 C4 C3 107.97(13) ?
C5 C4 Zr 73.04(8) ?
C3 C4 Zr 74.65(8) ?
C5 C4 H4 126.1(9) ?
C3 C4 H4 125.9(9) ?
Zr C4 H4 120.1(9) ?
C4 C5 C1 108.16(13) ?
C4 C5 Zr 75.03(8) ?
C1 C5 Zr 72.76(8) ?
C4 C5 H5 128.9(9) ?
C1 C5 H5 122.9(9) ?
Zr C5 H5 119.9(9) ?
C7 C6 C10 108.45(12) ?
C7 C6 C11 124.35(13) ?
C10 C6 C11 126.35(13) ?
C7 C6 Zr 73.67(8) ?
C10 C6 Zr 73.73(8) ?
C11 C6 Zr 126.90(10) ?
C6 C7 C8 107.64(12) ?
C6 C7 C12 124.89(13) ?
C8 C7 C12 127.19(13) ?
C6 C7 Zr 74.12(8) ?
C8 C7 Zr 74.90(8) ?
C12 C7 Zr 121.60(10) ?
C9 C8 C7 108.19(12) ?
C9 C8 C13 123.93(13) ?
C7 C8 C13 127.37(13) ?
C9 C8 Zr 74.53(8) ?
C7 C8 Zr 72.86(8) ?
C13 C8 Zr 124.98(9) ?
C8 C9 C10 108.15(12) ?
C8 C9 C14 123.76(13) ?
C10 C9 C14 127.23(13) ?
C8 C9 Zr 73.68(8) ?
C10 C9 Zr 72.61(8) ?
C14 C9 Zr 127.91(10) ?
C9 C10 C6 107.52(12) ?
C9 C10 C15 125.80(13) ?
C6 C10 C15 126.25(13) ?
C9 C10 Zr 75.26(8) ?
C6 C10 Zr 73.95(8) ?
C15 C10 Zr 122.45(10) ?
C6 C11 H11A 109.3(10) ?
C6 C11 H11B 114.8(10) ?
H11A C11 H11B 106.8(14) ?
C6 C11 H11C 111.6(10) ?
H11A C11 H11C 108.0(13) ?
H11B C11 H11C 106.0(14) ?
C7 C12 H12A 110.2(10) ?
C7 C12 H12B 112.4(10) ?
H12A C12 H12B 107.8(14) ?
C7 C12 H12C 113.0(11) ?
H12A C12 H12C 108.1(15) ?
H12B C12 H12C 105.1(14) ?
C8 C13 H13A 110.7(10) ?
C8 C13 H13B 111.7(9) ?
H13A C13 H13B 106.2(14) ?
C8 C13 H13C 113.2(10) ?
H13A C13 H13C 105.1(14) ?
H13B C13 H13C 109.5(13) ?
C9 C14 H14A 109.2(9) ?
C9 C14 H14B 112.6(10) ?
H14A C14 H14B 109.3(14) ?
C9 C14 H14C 114.4(10) ?
H14A C14 H14C 105.8(14) ?
H14B C14 H14C 105.2(14) ?
C10 C15 H15A 112.6(11) ?
C10 C15 H15B 113.1(13) ?
H15A C15 H15B 105.5(16) ?
C10 C15 H15C 114.2(12) ?
H15A C15 H15C 103.2(15) ?
H15B C15 H15C 107.3(17) ?
C17 C16 Zr 143.89(10) ?
C17 C16 H16A 108.5(9) ?
Zr C16 H16A 98.7(9) ?
C17 C16 H16B 108.9(10) ?
Zr C16 H16B 85.7(10) ?
H16A C16 H16B 104.9(13) ?
C19 C17 C18 108.47(12) ?
C19 C17 C16 111.88(12) ?
C18 C17 C16 111.32(12) ?
C19 C17 C20 107.83(12) ?
C18 C17 C20 107.92(13) ?
C16 C17 C20 109.27(12) ?
C17 C18 H18A 110.3(9) ?
C17 C18 H18B 112.1(9) ?
H18A C18 H18B 108.9(12) ?
C17 C18 H18C 109.0(9) ?
H18A C18 H18C 108.8(12) ?
H18B C18 H18C 107.8(12) ?
C17 C19 H19A 111.2(9) ?
C17 C19 H19B 112.6(9) ?
H19A C19 H19B 108.0(12) ?
C17 C19 H19C 113.8(9) ?
H19A C19 H19C 102.6(13) ?
H19B C19 H19C 108.0(12) ?
C17 C20 H20A 110.7(9) ?
C17 C20 H20B 112.2(8) ?
H20A C20 H20B 107.4(13) ?
C17 C20 H20C 111.4(9) ?
H20A C20 H20C 107.4(13) ?
H20B C20 H20C 107.5(13) ?
C22 C21 Zr 131.47(10) ?
C22 C21 H21A 103.6(9) ?
Zr C21 H21A 104.2(9) ?
C22 C21 H21B 107.9(8) ?
Zr C21 H21B 100.9(8) ?
H21A C21 H21B 107.0(12) ?
C25 C22 C23 107.71(12) ?
C25 C22 C24 107.39(12) ?
C23 C22 C24 109.31(13) ?
C25 C22 C21 109.06(12) ?
C23 C22 C21 110.11(12) ?
C24 C22 C21 113.08(12) ?
C22 C23 H23A 109.9(9) ?
C22 C23 H23B 113.1(9) ?
H23A C23 H23B 105.9(13) ?
C22 C23 H23C 111.4(9) ?
H23A C23 H23C 108.1(13) ?
H23B C23 H23C 108.2(13) ?
C22 C24 H24A 112.3(9) ?
C22 C24 H24B 110.3(9) ?
H24A C24 H24B 105.8(13) ?
C22 C24 H24C 109.9(9) ?
H24A C24 H24C 109.7(12) ?
H24B C24 H24C 108.7(13) ?
C22 C25 H25A 109.7(9) ?
C22 C25 H25B 110.8(9) ?
H25A C25 H25B 108.3(12) ?
C22 C25 H25C 111.9(9) ?
H25A C25 H25C 108.4(12) ?
H25B C25 H25C 107.6(13) ?

loop_
_geom_bond_atom_site_label_1
_geom_bond_atom_site_label_2
_geom_bond_distance
_geom_bond_publ_flag
Zr Cent1 2.241(1) yes
Zr Cent2 2.260(1) yes
Zr Pln1 2.239(1) yes
Zr Pln2 2.260(1) yes
Zr C16 2.2651(14) yes
Zr C21 2.3524(14) yes
Zr C1 2.5024(14) ?
Zr C5 2.5266(14) ?
Zr C10 2.5503(13) ?
Zr C6 2.5531(14) ?
Zr C7 2.5473(14) ?
Zr C2 2.5488(14) ?
Zr C4 2.5519(14) ?
Zr C8 2.5736(13) ?
Zr C3 2.5691(14) ?
Zr C9 2.5845(13) ?
C1 C2 1.408(2) ?
C1 C5 1.412(2) ?
C1 H1 0.923(14) ?
C2 C3 1.398(2) ?
C2 H2 0.924(15) ?
C3 C4 1.413(2) ?
C3 H3 0.924(14) ?
C4 C5 1.397(2) ?
C4 H4 0.890(15) ?
C5 H5 0.907(15) ?
C6 C7 1.4145(19) ?
C6 C10 1.4202(19) ?
C6 C11 1.501(2) ?
C7 C8 1.4222(19) ?
C7 C12 1.501(2) ?
C8 C9 1.4130(19) ?
C8 C13 1.4973(19) ?
C9 C10 1.4215(19) ?
C9 C14 1.499(2) ?
C10 C15 1.504(2) ?
C11 H11A 0.955(17) ?
C11 H11B 0.926(18) ?
C11 H11C 0.939(17) ?
C12 H12A 0.947(17) ?
C12 H12B 0.959(17) ?
C12 H12C 0.904(19) ?
C13 H13A 0.925(18) ?
C13 H13B 0.953(16) ?
C13 H13C 0.959(17) ?
C14 H14A 0.988(17) ?
C14 H14B 0.920(17) ?
C14 H14C 0.937(17) ?
C15 H15A 0.947(19) ?
C15 H15B 0.84(2) ?
C15 H15C 0.91(2) ?
C16 C17 1.5401(19) ?
C16 H16A 0.944(15) ?
C16 H16B 0.933(16) ?
C17 C19 1.531(2) ?
C17 C18 1.531(2) ?
C17 C20 1.535(2) ?
C18 H18A 0.958(15) ?
C18 H18B 0.966(15) ?
C18 H18C 0.977(17) ?
C19 H19A 0.971(16) ?
C19 H19B 0.976(16) ?
C19 H19C 0.980(16) ?
C20 H20A 0.932(15) ?
C20 H20B 0.979(15) ?
C20 H20C 0.953(16) ?
C21 C22 1.5517(19) ?
C21 H21A 0.985(15) ?
C21 H21B 0.970(15) ?
C22 C25 1.534(2) ?
C22 C23 1.530(2) ?
C22 C24 1.528(2) ?
C23 H23A 0.966(16) ?
C23 H23B 0.984(16) ?
C23 H23C 0.932(15) ?
C24 H24A 0.939(16) ?
C24 H24B 0.968(16) ?
C24 H24C 0.954(15) ?
C25 H25A 0.977(15) ?
C25 H25B 0.981(16) ?
C25 H25C 0.972(16) ?
